data_2014968
loop_
_publ_author_name
'Sonar, Vijayakumar N.'
'Parkin, Sean'
'Crooks, Peter A.'

_publ_section_title
;
 (<i>E</i>)-2-Methyl-3-(2-methyl-2-nitrovinyl)-1<i>H</i>-indole and
 (<i>E</i>)-3-(2-methyl-2-nitrovinyl)-2-phenyl-1<i>H</i>-indole
;
_journal_coeditor_code BM1609
_journal_issue 8
_journal_name_full 'Acta Crystallographica Section C'
_journal_page_first o527
_journal_page_last o530
_journal_paper_doi 10.1107/S0108270105022298
_journal_volume 61
_journal_year 2005
_chemical_formula_iupac 'C17 H14 N2 O2'
_chemical_formula_moiety 'C17 H14 N2 O2'
_chemical_formula_sum 'C17 H14 N2 O2'
_chemical_formula_weight 278.30
_chemical_name_systematic
;
(E)-3-(2-Methyl-2-nitrovinyl)-2-phenyl-1H-indole
;
_space_group_IT_number 19
_symmetry_cell_setting orthorhombic
_symmetry_space_group_name_Hall 'P 2ac 2ab'
_symmetry_space_group_name_H-M 'P 21 21 21'
_atom_sites_solution_hydrogens geom
_atom_sites_solution_primary direct
_atom_sites_solution_secondary difmap
_audit_creation_method SHELXL97
_cell_angle_alpha 90.00
_cell_angle_beta 90.00
_cell_angle_gamma 90.00
_cell_formula_units_Z 4
_cell_length_a 7.7856(2)
_cell_length_b 10.4801(3)
_cell_length_c 16.7489(5)
_cell_measurement_reflns_used 1825
_cell_measurement_temperature 90(2)
_cell_measurement_theta_max 27.48
_cell_measurement_theta_min 1.00
_cell_volume 1366.61(7)
_computing_cell_refinement 'SCALEPACK (Otwinowski & Minor, 1997)'
_computing_data_collection 'COLLECT (Nonius, 1999)'
_computing_data_reduction 'DENZO-SMN (Otwinowski & Minor, 1997)'
_computing_molecular_graphics 'XP in SHELXTL/PC (Sheldrick, 1995)'
_computing_publication_material 'SHELXL97 and local procedures'
_computing_structure_refinement 'SHELXL97 (Sheldrick, 1997)'
_computing_structure_solution 'SHELXS97 (Sheldrick, 1997)'
_diffrn_ambient_temperature 90(2)
_diffrn_detector_area_resol_mean 18
_diffrn_measured_fraction_theta_full .998
_diffrn_measured_fraction_theta_max .998
_diffrn_measurement_device_type 'Nonius KappaCCD area-detector'
_diffrn_measurement_method '\w scans at fixed \c = 55\%'
_diffrn_radiation_monochromator graphite
_diffrn_radiation_source 'fine-focus sealed tube'
_diffrn_radiation_type MoK\a
_diffrn_radiation_wavelength 0.71073
_diffrn_reflns_av_R_equivalents 0.058
_diffrn_reflns_av_sigmaI/netI 0.0658
_diffrn_reflns_limit_h_max 10
_diffrn_reflns_limit_h_min -10
_diffrn_reflns_limit_k_max 13
_diffrn_reflns_limit_k_min -13
_diffrn_reflns_limit_l_max 21
_diffrn_reflns_limit_l_min -21
_diffrn_reflns_number 3128
_diffrn_reflns_theta_full 27.50
_diffrn_reflns_theta_max 27.50
_diffrn_reflns_theta_min 2.29
_diffrn_standards_decay_% 0
_diffrn_standards_number 0
_exptl_absorpt_coefficient_mu 0.090
_exptl_absorpt_correction_type none
_exptl_crystal_colour orange-brown
_exptl_crystal_density_diffrn 1.353
_exptl_crystal_density_method 'not measured'
_exptl_crystal_description block
_exptl_crystal_F_000 584
_exptl_crystal_size_max 0.25
_exptl_crystal_size_mid 0.22
_exptl_crystal_size_min 0.22
_refine_diff_density_max 0.194
_refine_diff_density_min -0.208
_refine_ls_abs_structure_details 'Flack (1983), with how many Friedel pairs'
_refine_ls_abs_structure_Flack 0.4(16)
_refine_ls_extinction_coef 0.018(3)
_refine_ls_extinction_expression Fc^*^=kFc[1+0.001xFc^2^\l^3^/sin(2\q)]^-1/4^
_refine_ls_extinction_method 'SHELXL97 (Sheldrick, 1997)'
_refine_ls_goodness_of_fit_ref 1.040
_refine_ls_hydrogen_treatment constr
_refine_ls_matrix_type full
_refine_ls_number_parameters 192
_refine_ls_number_reflns 3128
_refine_ls_number_restraints 0
_refine_ls_restrained_S_all 1.040
_refine_ls_R_factor_all 0.0800
_refine_ls_R_factor_gt 0.0441
_refine_ls_shift/su_max 0.000
_refine_ls_shift/su_mean 0.000
_refine_ls_structure_factor_coef Fsqd
_refine_ls_weighting_details 'calc w = 1/[\s^2^(Fo^2^)+(0.0544P)^2^] where P=(Fo^2^+2Fc^2^)/3'
_refine_ls_weighting_scheme calc
_refine_ls_wR_factor_gt 0.0918
_refine_ls_wR_factor_ref 0.1063
_reflns_number_gt 2257
_reflns_number_total 3128
_reflns_threshold_expression I>2\s(I)
_cod_data_source_file bm1609.cif
_cod_data_source_block II
_cod_depositor_comments
;
The following automatic conversions were performed:
'_geom_bond_publ_flag' value 'Yes' changed to 'yes' according to
'/home/saulius/struct/CIF-dictionaries/cif_core.dic' dictionary named
'cif_core.dic' version 2.4.1 from 2010-06-29.

Automatic conversion script
Id: cif_fix_enum 1527 2010-12-29 10:47:43Z saulius 

The following automatic conversions were performed:

'_geom_bond_publ_flag' value 'Yes' changed to 'yes' according to
/home/saulius/struct/CIF-dictionaries/cif_core.dic dictionary named
'cif_core.dic' version 2.4.1 from 2010-06-29.

Automatic conversion script
Id: cif_fix_values 1715 2011-07-08 13:25:40Z adriana 
;
_cod_database_code 2014968
_cod_database_fobs_code 2014968

loop_
_symmetry_equiv_pos_as_xyz
'x, y, z'
'-x+1/2, -y, z+1/2'
'x+1/2, -y+1/2, -z'
'-x, y+1/2, -z+1/2'

loop_
_atom_site_label
_atom_site_fract_x
_atom_site_fract_y
_atom_site_fract_z
_atom_site_U_iso_or_equiv
_atom_site_adp_type
_atom_site_calc_flag
_atom_site_refinement_flags
_atom_site_occupancy
_atom_site_disorder_assembly
_atom_site_disorder_group
_atom_site_type_symbol
N1 0.2436(2) -0.06040(15) 0.34376(10) 0.0215(4) Uani d . 1 . . N
H1 0.3235 -0.0420 0.3791 0.026 Uiso calc R 1 . . H
C1 0.2588(2) -0.04445(19) 0.26283(11) 0.0197(4) Uani d . 1 . . C
C2 0.1085(2) -0.08466(19) 0.22624(11) 0.0194(5) Uani d . 1 . . C
C3 -0.0055(3) -0.12754(18) 0.28902(12) 0.0192(5) Uani d . 1 . . C
C4 -0.1760(3) -0.1717(2) 0.29239(12) 0.0221(5) Uani d . 1 . . C
H4 -0.2414 -0.1815 0.2449 0.027 Uiso calc R 1 . . H
C5 -0.2465(3) -0.20058(19) 0.36571(13) 0.0252(5) Uani d . 1 . . C
H5 -0.3607 -0.2321 0.3683 0.030 Uiso calc R 1 . . H
C6 -0.1525(3) -0.1842(2) 0.43660(13) 0.0257(5) Uani d . 1 . . C
H6 -0.2041 -0.2060 0.4862 0.031 Uiso calc R 1 . . H
C7 0.0125(3) -0.13738(19) 0.43581(12) 0.0243(5) Uani d . 1 . . C
H7 0.0750 -0.1244 0.4838 0.029 Uiso calc R 1 . . H
C8 0.0842(2) -0.10966(18) 0.36122(12) 0.0189(4) Uani d . 1 . . C
C9 0.0838(2) -0.07431(18) 0.14065(12) 0.0200(5) Uani d . 1 . . C
H9 0.1330 -0.0012 0.1161 0.024 Uiso calc R 1 . . H
C10 0.0006(3) -0.15452(19) 0.09179(11) 0.0199(5) Uani d . 1 . . C
C11 -0.0777(3) -0.28083(19) 0.10955(13) 0.0288(5) Uani d . 1 . . C
H11A -0.0503 -0.3055 0.1645 0.043 Uiso calc R 1 . . H
H11B -0.0319 -0.3448 0.0726 0.043 Uiso calc R 1 . . H
H11C -0.2027 -0.2754 0.1032 0.043 Uiso calc R 1 . . H
C12 0.4197(2) 0.00079(19) 0.22721(12) 0.0194(5) Uani d . 1 . . C
C13 0.4729(2) -0.04379(18) 0.15239(12) 0.0216(5) Uani d . 1 . . C
H13 0.4064 -0.1062 0.1252 0.026 Uiso calc R 1 . . H
C14 0.6219(3) 0.00244(19) 0.11773(12) 0.0247(5) Uani d . 1 . . C
H14 0.6550 -0.0267 0.0663 0.030 Uiso calc R 1 . . H
C15 0.7224(3) 0.09026(19) 0.15721(13) 0.0278(5) Uani d . 1 . . C
H15 0.8240 0.1223 0.1330 0.033 Uiso calc R 1 . . H
C16 0.6739(3) 0.1317(2) 0.23284(14) 0.0270(5) Uani d . 1 . . C
H16 0.7442 0.1907 0.2609 0.032 Uiso calc R 1 . . H
C17 0.5239(3) 0.08757(19) 0.26742(12) 0.0232(5) Uani d . 1 . . C
H17 0.4917 0.1167 0.3190 0.028 Uiso calc R 1 . . H
N2 -0.0056(2) -0.11723(16) 0.00823(10) 0.0251(4) Uani d . 1 . . N
O1 -0.0759(2) -0.19055(15) -0.03904(9) 0.0428(5) Uani d . 1 . . O
O2 0.05761(18) -0.01413(14) -0.01355(8) 0.0307(4) Uani d . 1 . . O

loop_
_atom_site_aniso_label
_atom_site_aniso_U_11
_atom_site_aniso_U_22
_atom_site_aniso_U_33
_atom_site_aniso_U_12
_atom_site_aniso_U_13
_atom_site_aniso_U_23
N1 0.0200(9) 0.0222(9) 0.0221(9) 0.0001(8) -0.0029(8) -0.0041(8)
C1 0.0233(11) 0.0164(9) 0.0192(10) 0.0028(9) -0.0001(9) -0.0016(9)
C2 0.0197(10) 0.0167(10) 0.0219(10) 0.0006(9) -0.0006(9) 0.0001(9)
C3 0.0189(10) 0.0144(10) 0.0242(11) 0.0022(9) 0.0007(9) 0.0005(8)
C4 0.0219(11) 0.0206(11) 0.0239(11) 0.0011(9) -0.0017(9) -0.0003(9)
C5 0.0211(11) 0.0221(11) 0.0323(12) -0.0049(9) 0.0036(10) 0.0012(10)
C6 0.0299(12) 0.0224(12) 0.0247(11) -0.0014(10) 0.0078(10) 0.0011(10)
C7 0.0298(13) 0.0216(11) 0.0214(11) 0.0022(10) -0.0005(10) -0.0008(9)
C8 0.0206(11) 0.0134(9) 0.0229(10) 0.0009(8) 0.0024(9) 0.0001(8)
C9 0.0173(10) 0.0182(10) 0.0247(11) 0.0032(8) 0.0012(10) 0.0016(9)
C10 0.0211(11) 0.0217(11) 0.0168(10) 0.0014(10) 0.0001(9) 0.0017(9)
C11 0.0371(13) 0.0228(11) 0.0266(11) -0.0062(10) -0.0012(10) -0.0018(9)
C12 0.0176(10) 0.0160(10) 0.0245(10) 0.0016(9) -0.0015(9) 0.0015(9)
C13 0.0209(10) 0.0177(10) 0.0263(11) 0.0007(9) 0.0005(10) 0.0006(9)
C14 0.0216(11) 0.0252(12) 0.0273(11) 0.0058(10) 0.0003(10) 0.0038(10)
C15 0.0211(11) 0.0220(11) 0.0404(13) 0.0016(9) 0.0056(11) 0.0071(11)
C16 0.0208(11) 0.0175(11) 0.0428(14) -0.0021(9) -0.0063(11) 0.0002(10)
C17 0.0245(11) 0.0183(10) 0.0267(11) 0.0024(9) -0.0035(10) -0.0011(9)
N2 0.0275(10) 0.0255(10) 0.0224(10) -0.0012(9) -0.0003(9) -0.0010(8)
O1 0.0662(13) 0.0370(10) 0.0251(8) -0.0175(9) -0.0085(8) -0.0055(7)
O2 0.0383(10) 0.0288(9) 0.0251(8) -0.0071(8) 0.0011(7) 0.0050(7)

loop_
_atom_type_symbol
_atom_type_description
_atom_type_scat_dispersion_real
_atom_type_scat_dispersion_imag
_atom_type_scat_source
C C .0033 .0016 'International Tables Vol C Tables 4.2.6.8 and 6.1.1.4'
H H .0000 .0000 'International Tables Vol C Tables 4.2.6.8 and 6.1.1.4'
N N .0061 .0033 'International Tables Vol C Tables 4.2.6.8 and 6.1.1.4'
O O .0106 .0060 'International Tables Vol C Tables 4.2.6.8 and 6.1.1.4'

loop_
_geom_angle_atom_site_label_1
_geom_angle_atom_site_label_2
_geom_angle_atom_site_label_3
_geom_angle
_geom_angle_publ_flag
C1 N1 C8 109.50(17) y
C1 N1 H1 125.2 ?
C8 N1 H1 125.2 ?
N1 C1 C2 109.09(17) ?
N1 C1 C12 121.03(17) y
C2 C1 C12 129.75(17) y
C1 C2 C3 106.89(17) ?
C1 C2 C9 121.72(18) y
C3 C2 C9 131.32(18) ?
C4 C3 C8 118.48(18) ?
C4 C3 C2 135.2(2) ?
C8 C3 C2 106.18(17) ?
C5 C4 C3 118.91(19) ?
C5 C4 H4 120.5 ?
C3 C4 H4 120.5 ?
C4 C5 C6 121.26(19) ?
C4 C5 H5 119.4 ?
C6 C5 H5 119.4 ?
C7 C6 C5 121.4(2) ?
C7 C6 H6 119.3 ?
C5 C6 H6 119.3 ?
C6 C7 C8 117.1(2) ?
C6 C7 H7 121.5 ?
C8 C7 H7 121.5 ?
N1 C8 C7 128.89(19) ?
N1 C8 C3 108.32(17) ?
C7 C8 C3 122.78(18) ?
C10 C9 C2 128.36(19) y
C10 C9 H9 115.8 ?
C2 C9 H9 115.8 ?
C9 C10 N2 115.80(18) y
C9 C10 C11 129.37(18) y
N2 C10 C11 114.72(17) y
C10 C11 H11A 109.5 ?
C10 C11 H11B 109.5 ?
H11A C11 H11B 109.5 ?
C10 C11 H11C 109.5 ?
H11A C11 H11C 109.5 ?
H11B C11 H11C 109.5 ?
C17 C12 C13 118.57(18) ?
C17 C12 C1 120.81(18) ?
C13 C12 C1 120.62(18) ?
C14 C13 C12 120.44(19) ?
C14 C13 H13 119.8 ?
C12 C13 H13 119.8 ?
C15 C14 C13 120.6(2) ?
C15 C14 H14 119.7 ?
C13 C14 H14 119.7 ?
C14 C15 C16 119.45(19) ?
C14 C15 H15 120.3 ?
C16 C15 H15 120.3 ?
C17 C16 C15 120.4(2) ?
C17 C16 H16 119.8 ?
C15 C16 H16 119.8 ?
C16 C17 C12 120.5(2) ?
C16 C17 H17 119.7 ?
C12 C17 H17 119.7 ?
O1 N2 O2 122.01(17) y
O1 N2 C10 117.76(17) y
O2 N2 C10 120.23(17) ?

loop_
_geom_bond_atom_site_label_1
_geom_bond_atom_site_label_2
_geom_bond_site_symmetry_2
_geom_bond_distance
_geom_bond_publ_flag
N1 C1 . 1.371(2) y
N1 C8 . 1.376(2) y
N1 H1 . 0.8800 ?
C1 C2 . 1.386(3) y
C1 C12 . 1.466(3) y
C2 C3 . 1.447(3) ?
C2 C9 . 1.451(3) y
C3 C4 . 1.407(3) ?
C3 C8 . 1.409(3) ?
C4 C5 . 1.379(3) ?
C4 H4 . 0.9500 ?
C5 C6 . 1.405(3) ?
C5 H5 . 0.9500 ?
C6 C7 . 1.376(3) ?
C6 H6 . 0.9500 ?
C7 C8 . 1.399(3) ?
C7 H7 . 0.9500 ?
C9 C10 . 1.340(3) y
C9 H9 . 0.9500 ?
C10 N2 . 1.454(2) y
C10 C11 . 1.488(3) ?
C11 H11A . 0.9800 ?
C11 H11B . 0.9800 ?
C11 H11C . 0.9800 ?
C12 C17 . 1.393(3) ?
C12 C13 . 1.400(3) ?
C13 C14 . 1.385(3) ?
C13 H13 . 0.9500 ?
C14 C15 . 1.377(3) ?
C14 H14 . 0.9500 ?
C15 C16 . 1.391(3) ?
C15 H15 . 0.9500 ?
C16 C17 . 1.383(3) ?
C16 H16 . 0.9500 ?
C17 H17 . 0.9500 ?
N2 O1 . 1.232(2) y
N2 O2 . 1.242(2) yes

loop_
_geom_hbond_atom_site_label_D
_geom_hbond_atom_site_label_H
_geom_hbond_atom_site_label_A
_geom_hbond_site_symmetry_A
_geom_hbond_distance_DH
_geom_hbond_distance_HA
_geom_hbond_distance_DA
_geom_hbond_angle_DHA
N1 H1 O2 2 0.88 2.11 2.953(2) 161

loop_
_geom_torsion_atom_site_label_1
_geom_torsion_atom_site_label_2
_geom_torsion_atom_site_label_3
_geom_torsion_atom_site_label_4
_geom_torsion
_geom_torsion_publ_flag
C8 N1 C1 C2 -0.6(2) ?
C8 N1 C1 C12 -176.88(16) ?
N1 C1 C2 C3 0.1(2) ?
C12 C1 C2 C3 176.04(19) ?
N1 C1 C2 C9 177.40(17) ?
C12 C1 C2 C9 -6.7(3) y
C1 C2 C3 C4 175.8(2) ?
C9 C2 C3 C4 -1.2(4) ?
C1 C2 C3 C8 0.3(2) ?
C9 C2 C3 C8 -176.6(2) ?
C8 C3 C4 C5 -2.5(3) ?
C2 C3 C4 C5 -177.5(2) ?
C3 C4 C5 C6 1.3(3) ?
C4 C5 C6 C7 0.8(3) ?
C5 C6 C7 C8 -1.5(3) ?
C1 N1 C8 C7 -178.00(19) ?
C1 N1 C8 C3 0.8(2) ?
C6 C7 C8 N1 178.77(19) ?
C6 C7 C8 C3 0.2(3) ?
C4 C3 C8 N1 -177.00(17) ?
C2 C3 C8 N1 -0.7(2) ?
C4 C3 C8 C7 1.8(3) ?
C2 C3 C8 C7 178.19(18) ?
C1 C2 C9 C10 144.4(2) y
C3 C2 C9 C10 -39.1(3) ?
C2 C9 C10 N2 178.86(18) y
C2 C9 C10 C11 -5.3(4) ?
N1 C1 C12 C17 -33.7(3) ?
C2 C1 C12 C17 150.8(2) ?
N1 C1 C12 C13 145.43(19) ?
C2 C1 C12 C13 -30.1(3) ?
C17 C12 C13 C14 -3.1(3) ?
C1 C12 C13 C14 177.77(17) ?
C12 C13 C14 C15 1.8(3) ?
C13 C14 C15 C16 0.5(3) ?
C14 C15 C16 C17 -1.6(3) ?
C15 C16 C17 C12 0.2(3) ?
C13 C12 C17 C16 2.1(3) ?
C1 C12 C17 C16 -178.78(17) ?
C9 C10 N2 O1 177.62(19) ?
C11 C10 N2 O1 1.2(3) ?
C9 C10 N2 O2 -2.9(3) y
C11 C10 N2 O2 -179.29(17) ?
